data_4331438
loop_
_publ_author_name
'Bartlett, N.'
'Mallouk, T.E.'
'Mueller, G.'
'Rosenthal, G.L.'
'Brusasco, R.'

_publ_section_title
;
 Fluoride ion affinities of Ge F4 and B F3 from thermodynamic and
 structural data for (S F3)2 Ge F6, Cl O2 Ge F5, and Cl O2 B F4
;
_journal_name_full 'Inorganic Chemistry'
_journal_page_first 3167
_journal_page_last 3173
_journal_paper_doi 10.1021/ic00188a028
_journal_volume 23
_journal_year 1984
_chemical_formula_sum 'B Cl F4 O2'
_chemical_name_systematic '(Cl O2) (B F4)'
_space_group_IT_number 9
_symmetry_space_group_name_Hall 'C -2yc'
_symmetry_space_group_name_H-M 'C 1 c 1'
_cell_angle_alpha 90
_cell_angle_beta 98.01
_cell_angle_gamma 90
_cell_formula_units_Z 4
_cell_length_a 5.522
_cell_length_b 8.646
_cell_length_c 9.549
_cell_volume 451.452
_citation_journal_id_ASTM INOCAJ
_cod_data_source_file boron0-1_120.cif
_cod_data_source_block B1Cl1F4O2
_cod_original_formula_sum 'B1 Cl1 F4 O2'
_cod_database_code 4331438

loop_
_symmetry_equiv_pos_as_xyz
x,y,z
x,-y,z+1/2
x+1/2,y+1/2,z
x+1/2,-y+1/2,z+1/2

loop_
_atom_site_label
_atom_site_type_symbol
_atom_site_fract_x
_atom_site_fract_y
_atom_site_fract_z
_atom_site_occupancy
_atom_site_U_iso_or_equiv
Cl1 Cl+5 0 -0.07352 0.25 1 0.0
F2 F-1 0.2652 0.0549 0.0626 1 0.0
O2 O-2 -0.0747 -0.1995 0.3237 1 0.0
F1 F-1 0.6348 -0.058 0.0578 1 0.0
F3 F-1 0.4492 0.0723 -0.131 1 0.0
F4 F-1 0.6048 0.2003 0.068 1 0.0
B1 B+3 0.4884 0.0675 0.0152 1 0.0
O1 O-2 -0.0377 0.0756 0.299 1 0.0
